data_2002251
loop_
_publ_author_name
'Sander, K'
'Mueller-Buschbaum, Hk'

_publ_section_title 'Synthese und Aufbau von Ba2 Mn O3'
_journal_name_full
;
Zeitschrift fuer Anorganische und Allgemeine Chemie
;
_journal_page_first 52
_journal_page_last 56
_journal_paper_doi 10.1002/zaac.19814780706
_journal_volume 478
_journal_year 1981
_chemical_formula_structural 'Ba2 (Mn O3)'
_chemical_formula_sum 'Ba2 Mn O3'
_chemical_name_systematic 'Dibarium manganate(II)'
_space_group_IT_number 9
_symmetry_cell_setting monoclinic
_symmetry_Int_Tables_number 9
_symmetry_space_group_name_Hall 'C -2yc'
_symmetry_space_group_name_H-M 'C 1 c 1'
_cell_angle_alpha 90
_cell_angle_beta 93.74
_cell_angle_gamma 90
_cell_formula_units_Z 8
_cell_length_a 5.846
_cell_length_b 11.579
_cell_length_c 12.707
_cell_volume 858.3
_refine_ls_R_factor_all 0.057
_cod_database_code 2002251

loop_
_symmetry_equiv_pos_as_xyz
x,y,z
x,-y,1/2+z
1/2+x,1/2+y,z
1/2+x,1/2-y,1/2+z

loop_
_atom_site_label
_atom_site_type_symbol
_atom_site_symmetry_multiplicity
_atom_site_Wyckoff_symbol
_atom_site_fract_x
_atom_site_fract_y
_atom_site_fract_z
_atom_site_occupancy
_atom_site_attached_hydrogens
_atom_site_calc_flag
Ba1 Ba2+ 4 a 0. 0.2072 0.25 1. 0 d
Ba2 Ba2+ 4 a 0.5445 0.2055 0.0505 1. 0 d
Ba3 Ba2+ 4 a 0.5209 0.1059 0.4767 1. 0 d
Ba4 Ba2+ 4 a 0.494 0.3954 0.3289 1. 0 d
Mn1 Mn2+ 4 a 0.038 0.0024 0.0661 1. 0 d
Mn2 Mn2+ 4 a 0.4761 0.0038 0.2311 1. 0 d
O1 O2- 4 a 0.03 0.413 0.372 1. 0 d
O2 O2- 4 a 0.072 0.166 0.033 1. 0 d
O3 O2- 4 a 0.264 0.103 0.649 1. 0 d
O4 O2- 4 a 0.989 0.107 0.442 1. 0 d
O5 O2- 4 a 0.279 0.509 0.159 1. 0 d
O6 O2- 4 a 0.929 0.313 0.768 1. 0 d

loop_
_atom_type_symbol
_atom_type_oxidation_number
Ba2+ 2.000
Mn2+ 2.000
O2- -2.000
